data_4315215
loop_
_publ_author_name
'Aalo K. Gupta'
'William B. Tolman'

_publ_contact_author_address
;Department of Chemistry and Center for Metals in Biocatalysis
University of Minnesota
207 Pleasant Street SE
Minneapolis, Minnesota 55455 (USA)
;
_publ_contact_author_email tolman@umn.edu
_publ_contact_author_fax '(+1) 612-624-7029'
_publ_contact_author_name 'Professor William B. Tolman'
_publ_contact_author_phone '(+1) 612-625-4061'
_publ_section_title
;
 Copper/\a-Ketocarboxylate Chemistry With Supporting Peralkylated
 Diamines: Reactivity of Copper(I) Complexes and Dicopper-Oxygen
 Intermediates
;
_journal_name_full 'Inorganic Chemistry'
_journal_page_first 3531
_journal_page_last 3539
_journal_paper_doi 10.1021/ic100032n
_journal_volume 49
_journal_year 2010
_chemical_formula_moiety 'C23 H28 Cu N2 O6'
_chemical_formula_sum 'C23 H28 Cu N2 O6'
_chemical_formula_weight 492.01
_chemical_name_common 07252
_chemical_name_systematic
; 
 ? 
;
_space_group_IT_number 2
_symmetry_cell_setting triclinic
_symmetry_space_group_name_Hall '-P 1'
_symmetry_space_group_name_H-M 'P -1'
_atom_sites_solution_hydrogens geom
_atom_sites_solution_primary direct
_atom_sites_solution_secondary difmap
_audit_creation_method SHELXL-97
_cell_angle_alpha 86.948(5)
_cell_angle_beta 81.838(5)
_cell_angle_gamma 76.588(5)
_cell_formula_units_Z 2
_cell_length_a 8.076(5)
_cell_length_b 11.998(5)
_cell_length_c 12.092(5)
_cell_measurement_reflns_used 2969
_cell_measurement_temperature 173(2)
_cell_measurement_theta_max 25.06
_cell_measurement_theta_min 2.41
_cell_volume 1127.9(10)
_computing_cell_refinement 'SAINT, Bruker'
_computing_data_collection 'SMART, Bruker'
_computing_data_reduction 'SAINT, Bruker'
_computing_molecular_graphics 'SHELXTL, Bruker'
_computing_publication_material 'Bruker SHELXTL'
_computing_structure_refinement 'SHELXL-97 (Sheldrick, 1997)'
_computing_structure_solution 'SHELXS-97 (Sheldrick, 1990)'
_diffrn_ambient_temperature 173(2)
_diffrn_measured_fraction_theta_full 0.999
_diffrn_measured_fraction_theta_max 0.999
_diffrn_measurement_device_type 'Bruker SMART Platform CCD'
_diffrn_measurement_method 'area detector, omega scans per phi'
_diffrn_radiation_monochromator graphite
_diffrn_radiation_source 'normal-focus sealed tube'
_diffrn_radiation_type MoK\a
_diffrn_radiation_wavelength 0.71069
_diffrn_reflns_av_R_equivalents 0.0339
_diffrn_reflns_av_sigmaI/netI 0.0390
_diffrn_reflns_limit_h_max 9
_diffrn_reflns_limit_h_min -9
_diffrn_reflns_limit_k_max 14
_diffrn_reflns_limit_k_min -14
_diffrn_reflns_limit_l_max 14
_diffrn_reflns_limit_l_min -14
_diffrn_reflns_number 10940
_diffrn_reflns_theta_full 25.06
_diffrn_reflns_theta_max 25.06
_diffrn_reflns_theta_min 1.70
_exptl_absorpt_coefficient_mu 1.010
_exptl_absorpt_correction_T_max 0.9012
_exptl_absorpt_correction_T_min 0.6187
_exptl_absorpt_correction_type multi-scan
_exptl_absorpt_process_details 'SADABS, R. Blessing, 1995'
_exptl_crystal_colour green
_exptl_crystal_density_diffrn 1.449
_exptl_crystal_density_method 'not measured'
_exptl_crystal_description block
_exptl_crystal_F_000 514
_exptl_crystal_size_max .4
_exptl_crystal_size_mid .3
_exptl_crystal_size_min .2
_refine_diff_density_max 0.424
_refine_diff_density_min -0.382
_refine_diff_density_rms 0.061
_refine_ls_extinction_method none
_refine_ls_goodness_of_fit_ref 0.985
_refine_ls_hydrogen_treatment constr
_refine_ls_matrix_type full
_refine_ls_number_parameters 293
_refine_ls_number_reflns 4007
_refine_ls_number_restraints 0
_refine_ls_restrained_S_all 0.985
_refine_ls_R_factor_all 0.0469
_refine_ls_R_factor_gt 0.0355
_refine_ls_shift/su_max 0.000
_refine_ls_shift/su_mean 0.000
_refine_ls_structure_factor_coef Fsqd
_refine_ls_weighting_details 'calc w=1/[\s^2^(Fo^2^)+(0.0505P)^2^+0.5179P] where P=(Fo^2^+2Fc^2^)/3'
_refine_ls_weighting_scheme calc
_refine_ls_wR_factor_gt 0.0844
_refine_ls_wR_factor_ref 0.0893
_reflns_number_gt 3383
_reflns_number_total 4007
_reflns_threshold_expression >2sigma(I)
_cod_data_source_file ic100032n_si_003_1.cif
_cod_data_source_block 07252m
_cod_database_code 4315215

loop_
_symmetry_equiv_pos_as_xyz
'x, y, z'
'-x, -y, -z'

loop_
_atom_site_label
_atom_site_type_symbol
_atom_site_fract_x
_atom_site_fract_y
_atom_site_fract_z
_atom_site_U_iso_or_equiv
_atom_site_adp_type
_atom_site_occupancy
_atom_site_symmetry_multiplicity
_atom_site_calc_flag
_atom_site_refinement_flags
_atom_site_disorder_assembly
_atom_site_disorder_group
Cu1 Cu 0.32146(4) 0.10488(2) 0.25618(2) 0.02594(11) Uani 1 1 d . . .
O1 O 0.0961(2) 0.14890(15) 0.19406(15) 0.0343(4) Uani 1 1 d . . .
O2 O 0.2988(2) 0.18038(16) 0.06036(15) 0.0377(4) Uani 1 1 d . . .
O3 O -0.0051(2) 0.18628(17) -0.05456(16) 0.0441(5) Uani 1 1 d . . .
O4 O 0.2596(2) 0.25486(15) 0.33329(14) 0.0334(4) Uani 1 1 d . . .
O5 O 0.2221(3) 0.12326(16) 0.46456(16) 0.0423(5) Uani 1 1 d . . .
O6 O 0.2523(2) 0.34860(17) 0.56765(16) 0.0396(5) Uani 1 1 d . . .
N1 N 0.5771(2) 0.09440(17) 0.25398(16) 0.0262(4) Uani 1 1 d . . .
N2 N 0.3347(3) -0.06527(17) 0.24436(17) 0.0280(5) Uani 1 1 d . . .
C1 C 0.6738(3) -0.0049(2) 0.1858(2) 0.0287(6) Uani 1 1 d . . .
H1A H 0.7942 -0.0021 0.1733 0.034 Uiso 1 1 calc R . .
H1B H 0.6330 0.0024 0.1135 0.034 Uiso 1 1 calc R . .
C2 C 0.6590(3) -0.1212(2) 0.2376(2) 0.0326(6) Uani 1 1 d . . .
H2A H 0.7417 -0.1425 0.2902 0.039 Uiso 1 1 calc R . .
H2B H 0.6918 -0.1771 0.1788 0.039 Uiso 1 1 calc R . .
C3 C 0.4832(3) -0.1302(2) 0.2981(2) 0.0309(6) Uani 1 1 d . . .
H3A H 0.4784 -0.2104 0.3035 0.037 Uiso 1 1 calc R . .
H3B H 0.4720 -0.1031 0.3735 0.037 Uiso 1 1 calc R . .
C4 C 0.6381(3) 0.0893(2) 0.3641(2) 0.0368(6) Uani 1 1 d . . .
H4A H 0.7573 0.0916 0.3538 0.055 Uiso 1 1 calc R . .
H4B H 0.6238 0.0195 0.4028 0.055 Uiso 1 1 calc R . .
H4C H 0.5727 0.1536 0.4072 0.055 Uiso 1 1 calc R . .
C5 C 0.6112(3) 0.2004(2) 0.1946(2) 0.0367(6) Uani 1 1 d . . .
H5A H 0.7317 0.1986 0.1880 0.055 Uiso 1 1 calc R . .
H5B H 0.5474 0.2663 0.2362 0.055 Uiso 1 1 calc R . .
H5C H 0.5766 0.2048 0.1215 0.055 Uiso 1 1 calc R . .
C6 C 0.1747(3) -0.0852(2) 0.3120(2) 0.0396(7) Uani 1 1 d . . .
H6A H 0.1747 -0.1652 0.3122 0.059 Uiso 1 1 calc R . .
H6B H 0.0767 -0.0416 0.2802 0.059 Uiso 1 1 calc R . .
H6C H 0.1696 -0.0615 0.3873 0.059 Uiso 1 1 calc R . .
C7 C 0.3404(4) -0.1059(2) 0.1307(2) 0.0367(6) Uani 1 1 d . . .
H7A H 0.3365 -0.1854 0.1343 0.055 Uiso 1 1 calc R . .
H7B H 0.4448 -0.0967 0.0860 0.055 Uiso 1 1 calc R . .
H7C H 0.2437 -0.0620 0.0977 0.055 Uiso 1 1 calc R . .
C8 C 0.1469(3) 0.1854(2) 0.0988(2) 0.0286(6) Uani 1 1 d . . .
C9 C 0.0093(3) 0.2398(2) 0.0246(2) 0.0302(6) Uani 1 1 d . . .
C10 C -0.0988(3) 0.3561(2) 0.0510(2) 0.0271(5) Uani 1 1 d . . .
C11 C -0.1054(3) 0.4075(2) 0.1518(2) 0.0327(6) Uani 1 1 d . . .
H11A H -0.0384 0.3701 0.2051 0.039 Uiso 1 1 calc R . .
C12 C -0.2120(3) 0.5146(2) 0.1731(2) 0.0395(7) Uani 1 1 d . . .
H12A H -0.2191 0.5480 0.2418 0.047 Uiso 1 1 calc R . .
C13 C -0.3064(3) 0.5713(2) 0.0941(3) 0.0423(7) Uani 1 1 d . . .
H13A H -0.3766 0.6436 0.1088 0.051 Uiso 1 1 calc R . .
C14 C -0.2985(4) 0.5221(3) -0.0074(3) 0.0451(7) Uani 1 1 d . . .
H14A H -0.3616 0.5620 -0.0615 0.054 Uiso 1 1 calc R . .
C15 C -0.1971(3) 0.4134(2) -0.0292(2) 0.0362(6) Uani 1 1 d . . .
H15A H -0.1947 0.3791 -0.0968 0.043 Uiso 1 1 calc R . .
C16 C 0.2149(3) 0.2236(2) 0.4328(2) 0.0301(6) Uani 1 1 d . . .
C17 C 0.1499(3) 0.3159(2) 0.5198(2) 0.0281(5) Uani 1 1 d . . .
C18 C -0.0391(3) 0.3564(2) 0.5476(2) 0.0253(5) Uani 1 1 d . . .
C19 C -0.1073(3) 0.4243(2) 0.6387(2) 0.0330(6) Uani 1 1 d . . .
H19A H -0.0343 0.4474 0.6812 0.040 Uiso 1 1 calc R . .
C20 C -0.2838(3) 0.4587(2) 0.6678(2) 0.0375(6) Uani 1 1 d . . .
H20A H -0.3293 0.5040 0.7298 0.045 Uiso 1 1 calc R . .
C21 C -0.3913(3) 0.4247(2) 0.6035(2) 0.0357(6) Uani 1 1 d . . .
H21A H -0.5097 0.4468 0.6227 0.043 Uiso 1 1 calc R . .
C22 C -0.3244(3) 0.3589(2) 0.5119(2) 0.0359(6) Uani 1 1 d . . .
H22A H -0.3981 0.3377 0.4686 0.043 Uiso 1 1 calc R . .
C23 C -0.1491(3) 0.3235(2) 0.4828(2) 0.0309(6) Uani 1 1 d . . .
H23A H -0.1047 0.2782 0.4206 0.037 Uiso 1 1 calc R . .

loop_
_atom_site_aniso_label
_atom_site_aniso_U_11
_atom_site_aniso_U_22
_atom_site_aniso_U_33
_atom_site_aniso_U_23
_atom_site_aniso_U_13
_atom_site_aniso_U_12
Cu1 0.02324(17) 0.02546(18) 0.02799(18) 0.00131(12) -0.00225(12) -0.00438(12)
O1 0.0269(9) 0.0359(10) 0.0388(11) 0.0076(8) -0.0046(8) -0.0064(8)
O2 0.0252(10) 0.0465(11) 0.0394(11) 0.0042(9) -0.0046(8) -0.0052(8)
O3 0.0402(11) 0.0456(12) 0.0456(12) -0.0159(10) -0.0136(9) 0.0000(9)
O4 0.0353(10) 0.0306(10) 0.0304(10) -0.0001(8) 0.0010(8) -0.0033(8)
O5 0.0506(12) 0.0308(11) 0.0408(11) 0.0030(9) -0.0010(9) -0.0035(9)
O6 0.0268(9) 0.0520(12) 0.0433(11) -0.0079(9) -0.0093(8) -0.0114(9)
N1 0.0254(10) 0.0268(11) 0.0274(11) 0.0003(9) -0.0040(8) -0.0081(9)
N2 0.0273(11) 0.0279(11) 0.0302(11) 0.0029(9) -0.0039(9) -0.0097(9)
C1 0.0231(12) 0.0363(14) 0.0264(13) -0.0020(11) -0.0006(10) -0.0074(11)
C2 0.0279(13) 0.0321(14) 0.0365(15) -0.0034(11) -0.0068(11) -0.0019(11)
C3 0.0320(14) 0.0255(13) 0.0342(14) 0.0046(11) -0.0073(11) -0.0039(11)
C4 0.0352(15) 0.0443(16) 0.0339(15) -0.0054(12) -0.0109(12) -0.0097(13)
C5 0.0338(14) 0.0341(15) 0.0437(16) 0.0039(12) -0.0020(12) -0.0139(12)
C6 0.0305(14) 0.0366(16) 0.0515(18) 0.0067(13) 0.0002(12) -0.0121(12)
C7 0.0389(15) 0.0346(15) 0.0398(16) -0.0035(12) -0.0097(12) -0.0118(12)
C8 0.0250(13) 0.0274(13) 0.0326(14) -0.0027(11) -0.0051(11) -0.0030(10)
C9 0.0252(13) 0.0351(14) 0.0311(14) -0.0017(12) -0.0026(11) -0.0090(11)
C10 0.0185(12) 0.0332(14) 0.0310(14) 0.0025(11) -0.0017(10) -0.0102(10)
C11 0.0271(13) 0.0392(15) 0.0343(14) -0.0032(12) -0.0073(11) -0.0098(12)
C12 0.0330(15) 0.0433(17) 0.0433(17) -0.0149(13) -0.0020(13) -0.0095(13)
C13 0.0302(14) 0.0309(15) 0.063(2) -0.0086(14) -0.0034(14) -0.0014(12)
C14 0.0388(16) 0.0408(17) 0.0532(19) 0.0077(14) -0.0150(14) -0.0006(13)
C15 0.0347(15) 0.0422(16) 0.0312(14) 0.0026(12) -0.0078(12) -0.0064(12)
C16 0.0225(12) 0.0318(15) 0.0342(15) -0.0017(12) -0.0054(11) -0.0013(11)
C17 0.0267(13) 0.0301(14) 0.0271(13) 0.0033(11) -0.0040(10) -0.0062(11)
C18 0.0232(12) 0.0262(13) 0.0268(13) 0.0026(10) -0.0043(10) -0.0065(10)
C19 0.0296(14) 0.0375(15) 0.0334(15) -0.0045(12) -0.0087(11) -0.0069(12)
C20 0.0342(15) 0.0415(16) 0.0319(15) -0.0060(12) 0.0021(12) -0.0016(12)
C21 0.0224(13) 0.0362(15) 0.0469(17) 0.0083(13) -0.0030(12) -0.0061(11)
C22 0.0296(14) 0.0352(15) 0.0474(17) 0.0039(13) -0.0145(12) -0.0118(12)
C23 0.0336(14) 0.0323(14) 0.0284(13) -0.0008(11) -0.0066(11) -0.0092(11)

loop_
_atom_type_symbol
_atom_type_description
_atom_type_scat_dispersion_real
_atom_type_scat_dispersion_imag
_atom_type_scat_source
C C 0.0033 0.0016 'International Tables Vol C Tables 4.2.6.8 and 6.1.1.4'
H H 0.0000 0.0000 'International Tables Vol C Tables 4.2.6.8 and 6.1.1.4'
N N 0.0061 0.0033 'International Tables Vol C Tables 4.2.6.8 and 6.1.1.4'
O O 0.0106 0.0060 'International Tables Vol C Tables 4.2.6.8 and 6.1.1.4'
Cu Cu 0.3201 1.2651 'International Tables Vol C Tables 4.2.6.8 and 6.1.1.4'

loop_
_geom_angle_atom_site_label_1
_geom_angle_atom_site_label_2
_geom_angle_atom_site_label_3
_geom_angle
_geom_angle_site_symmetry_1
_geom_angle_site_symmetry_3
_geom_angle_publ_flag
O4 Cu1 O1 88.50(7) . . ?
O4 Cu1 N2 154.82(8) . . ?
O1 Cu1 N2 92.63(8) . . ?
O4 Cu1 N1 91.98(8) . . ?
O1 Cu1 N1 154.73(8) . . ?
N2 Cu1 N1 97.47(8) . . ?
O4 Cu1 C8 92.47(8) . . ?
O1 Cu1 C8 29.18(7) . . ?
N2 Cu1 C8 100.70(8) . . ?
N1 Cu1 C8 125.65(8) . . ?
C8 O1 Cu1 99.53(15) . . ?
C16 O4 Cu1 101.02(16) . . ?
C4 N1 C1 110.83(19) . . ?
C4 N1 C5 107.5(2) . . ?
C1 N1 C5 107.83(19) . . ?
C4 N1 Cu1 116.14(16) . . ?
C1 N1 Cu1 108.43(14) . . ?
C5 N1 Cu1 105.72(15) . . ?
C7 N2 C3 111.2(2) . . ?
C7 N2 C6 107.8(2) . . ?
C3 N2 C6 108.12(19) . . ?
C7 N2 Cu1 115.60(16) . . ?
C3 N2 Cu1 108.59(15) . . ?
C6 N2 Cu1 105.13(16) . . ?
N1 C1 C2 114.6(2) . . ?
N1 C1 H1A 108.6 . . ?
C2 C1 H1A 108.6 . . ?
N1 C1 H1B 108.6 . . ?
C2 C1 H1B 108.6 . . ?
H1A C1 H1B 107.6 . . ?
C1 C2 C3 116.7(2) . . ?
C1 C2 H2A 108.1 . . ?
C3 C2 H2A 108.1 . . ?
C1 C2 H2B 108.1 . . ?
C3 C2 H2B 108.1 . . ?
H2A C2 H2B 107.3 . . ?
N2 C3 C2 115.0(2) . . ?
N2 C3 H3A 108.5 . . ?
C2 C3 H3A 108.5 . . ?
N2 C3 H3B 108.5 . . ?
C2 C3 H3B 108.5 . . ?
H3A C3 H3B 107.5 . . ?
N1 C4 H4A 109.5 . . ?
N1 C4 H4B 109.5 . . ?
H4A C4 H4B 109.5 . . ?
N1 C4 H4C 109.5 . . ?
H4A C4 H4C 109.5 . . ?
H4B C4 H4C 109.5 . . ?
N1 C5 H5A 109.5 . . ?
N1 C5 H5B 109.5 . . ?
H5A C5 H5B 109.5 . . ?
N1 C5 H5C 109.5 . . ?
H5A C5 H5C 109.5 . . ?
H5B C5 H5C 109.5 . . ?
N2 C6 H6A 109.5 . . ?
N2 C6 H6B 109.5 . . ?
H6A C6 H6B 109.5 . . ?
N2 C6 H6C 109.5 . . ?
H6A C6 H6C 109.5 . . ?
H6B C6 H6C 109.5 . . ?
N2 C7 H7A 109.5 . . ?
N2 C7 H7B 109.5 . . ?
H7A C7 H7B 109.5 . . ?
N2 C7 H7C 109.5 . . ?
H7A C7 H7C 109.5 . . ?
H7B C7 H7C 109.5 . . ?
O2 C8 O1 125.1(2) . . ?
O2 C8 C9 117.7(2) . . ?
O1 C8 C9 117.2(2) . . ?
O2 C8 Cu1 74.04(14) . . ?
O1 C8 Cu1 51.30(12) . . ?
C9 C8 Cu1 167.52(17) . . ?
O3 C9 C10 122.7(2) . . ?
O3 C9 C8 118.2(2) . . ?
C10 C9 C8 119.1(2) . . ?
C11 C10 C15 119.8(2) . . ?
C11 C10 C9 122.4(2) . . ?
C15 C10 C9 117.9(2) . . ?
C12 C11 C10 119.9(2) . . ?
C12 C11 H11A 120.0 . . ?
C10 C11 H11A 120.0 . . ?
C13 C12 C11 120.4(3) . . ?
C13 C12 H12A 119.8 . . ?
C11 C12 H12A 119.8 . . ?
C12 C13 C14 120.3(3) . . ?
C12 C13 H13A 119.8 . . ?
C14 C13 H13A 119.8 . . ?
C13 C14 C15 120.3(3) . . ?
C13 C14 H14A 119.8 . . ?
C15 C14 H14A 119.8 . . ?
C14 C15 C10 119.3(3) . . ?
C14 C15 H15A 120.4 . . ?
C10 C15 H15A 120.4 . . ?
O5 C16 O4 124.7(2) . . ?
O5 C16 C17 117.4(2) . . ?
O4 C16 C17 117.8(2) . . ?
O6 C17 C18 123.1(2) . . ?
O6 C17 C16 119.5(2) . . ?
C18 C17 C16 117.3(2) . . ?
C19 C18 C23 119.6(2) . . ?
C19 C18 C17 120.3(2) . . ?
C23 C18 C17 120.1(2) . . ?
C18 C19 C20 120.6(2) . . ?
C18 C19 H19A 119.7 . . ?
C20 C19 H19A 119.7 . . ?
C21 C20 C19 119.2(3) . . ?
C21 C20 H20A 120.4 . . ?
C19 C20 H20A 120.4 . . ?
C22 C21 C20 120.4(2) . . ?
C22 C21 H21A 119.8 . . ?
C20 C21 H21A 119.8 . . ?
C21 C22 C23 120.9(2) . . ?
C21 C22 H22A 119.6 . . ?
C23 C22 H22A 119.6 . . ?
C22 C23 C18 119.3(2) . . ?
C22 C23 H23A 120.4 . . ?
C18 C23 H23A 120.4 . . ?

loop_
_geom_bond_atom_site_label_1
_geom_bond_atom_site_label_2
_geom_bond_distance
_geom_bond_site_symmetry_2
_geom_bond_publ_flag
Cu1 O4 1.9966(19) . ?
Cu1 O1 2.014(2) . ?
Cu1 N2 2.031(2) . ?
Cu1 N1 2.035(2) . ?
Cu1 C8 2.545(3) . ?
O1 C8 1.258(3) . ?
O2 C8 1.238(3) . ?
O3 C9 1.214(3) . ?
O4 C16 1.269(3) . ?
O5 C16 1.235(3) . ?
O6 C17 1.218(3) . ?
N1 C4 1.477(3) . ?
N1 C1 1.483(3) . ?
N1 C5 1.489(3) . ?
N2 C7 1.474(3) . ?
N2 C3 1.483(3) . ?
N2 C6 1.490(3) . ?
C1 C2 1.522(4) . ?
C1 H1A 0.9700 . ?
C1 H1B 0.9700 . ?
C2 C3 1.527(4) . ?
C2 H2A 0.9700 . ?
C2 H2B 0.9700 . ?
C3 H3A 0.9700 . ?
C3 H3B 0.9700 . ?
C4 H4A 0.9600 . ?
C4 H4B 0.9600 . ?
C4 H4C 0.9600 . ?
C5 H5A 0.9600 . ?
C5 H5B 0.9600 . ?
C5 H5C 0.9600 . ?
C6 H6A 0.9600 . ?
C6 H6B 0.9600 . ?
C6 H6C 0.9600 . ?
C7 H7A 0.9600 . ?
C7 H7B 0.9600 . ?
C7 H7C 0.9600 . ?
C8 C9 1.533(3) . ?
C9 C10 1.488(4) . ?
C10 C11 1.383(4) . ?
C10 C15 1.393(3) . ?
C11 C12 1.385(4) . ?
C11 H11A 0.9300 . ?
C12 C13 1.362(4) . ?
C12 H12A 0.9300 . ?
C13 C14 1.377(4) . ?
C13 H13A 0.9300 . ?
C14 C15 1.387(4) . ?
C14 H14A 0.9300 . ?
C15 H15A 0.9300 . ?
C16 C17 1.518(4) . ?
C17 C18 1.486(3) . ?
C18 C19 1.377(4) . ?
C18 C23 1.397(3) . ?
C19 C20 1.388(4) . ?
C19 H19A 0.9300 . ?
C20 C21 1.383(4) . ?
C20 H20A 0.9300 . ?
C21 C22 1.366(4) . ?
C21 H21A 0.9300 . ?
C22 C23 1.380(4) . ?
C22 H22A 0.9300 . ?
C23 H23A 0.9300 . ?

loop_
_geom_torsion_atom_site_label_1
_geom_torsion_atom_site_label_2
_geom_torsion_atom_site_label_3
_geom_torsion_atom_site_label_4
_geom_torsion
_geom_torsion_site_symmetry_1
_geom_torsion_site_symmetry_2
_geom_torsion_site_symmetry_3
_geom_torsion_site_symmetry_4
_geom_torsion_publ_flag
O4 Cu1 O1 C8 97.78(16) . . . . ?
N2 Cu1 O1 C8 -107.39(16) . . . . ?
N1 Cu1 O1 C8 6.3(3) . . . . ?
O1 Cu1 O4 C16 103.08(16) . . . . ?
N2 Cu1 O4 C16 10.1(3) . . . . ?
N1 Cu1 O4 C16 -102.20(15) . . . . ?
C8 Cu1 O4 C16 131.99(16) . . . . ?
O4 Cu1 N1 C4 62.09(18) . . . . ?
O1 Cu1 N1 C4 152.76(18) . . . . ?
N2 Cu1 N1 C4 -94.52(18) . . . . ?
C8 Cu1 N1 C4 156.55(16) . . . . ?
O4 Cu1 N1 C1 -172.38(15) . . . . ?
O1 Cu1 N1 C1 -81.7(2) . . . . ?
N2 Cu1 N1 C1 31.01(15) . . . . ?
C8 Cu1 N1 C1 -77.92(17) . . . . ?
O4 Cu1 N1 C5 -56.97(16) . . . . ?
O1 Cu1 N1 C5 33.7(3) . . . . ?
N2 Cu1 N1 C5 146.42(16) . . . . ?
C8 Cu1 N1 C5 37.49(19) . . . . ?
O4 Cu1 N2 C7 153.16(18) . . . . ?
O1 Cu1 N2 C7 61.08(17) . . . . ?
N1 Cu1 N2 C7 -95.70(17) . . . . ?
C8 Cu1 N2 C7 32.83(18) . . . . ?
O4 Cu1 N2 C3 -81.1(2) . . . . ?
O1 Cu1 N2 C3 -173.14(15) . . . . ?
N1 Cu1 N2 C3 30.07(16) . . . . ?
C8 Cu1 N2 C3 158.60(15) . . . . ?
O4 Cu1 N2 C6 34.5(3) . . . . ?
O1 Cu1 N2 C6 -57.62(17) . . . . ?
N1 Cu1 N2 C6 145.59(16) . . . . ?
C8 Cu1 N2 C6 -85.88(17) . . . . ?
C4 N1 C1 C2 60.1(3) . . . . ?
C5 N1 C1 C2 177.4(2) . . . . ?
Cu1 N1 C1 C2 -68.5(2) . . . . ?
N1 C1 C2 C3 39.0(3) . . . . ?
C7 N2 C3 C2 60.6(3) . . . . ?
C6 N2 C3 C2 178.8(2) . . . . ?
Cu1 N2 C3 C2 -67.6(2) . . . . ?
C1 C2 C3 N2 38.3(3) . . . . ?
Cu1 O1 C8 O2 5.9(3) . . . . ?
Cu1 O1 C8 C9 -174.29(18) . . . . ?
O4 Cu1 C8 O2 102.56(15) . . . . ?
O1 Cu1 C8 O2 -175.0(2) . . . . ?
N2 Cu1 C8 O2 -99.00(15) . . . . ?
N1 Cu1 C8 O2 8.35(19) . . . . ?
O4 Cu1 C8 O1 -82.47(16) . . . . ?
N2 Cu1 C8 O1 75.97(16) . . . . ?
N1 Cu1 C8 O1 -176.68(14) . . . . ?
O4 Cu1 C8 C9 -58.3(8) . . . . ?
O1 Cu1 C8 C9 24.2(7) . . . . ?
N2 Cu1 C8 C9 100.2(8) . . . . ?
N1 Cu1 C8 C9 -152.5(8) . . . . ?
O2 C8 C9 O3 72.7(3) . . . . ?
O1 C8 C9 O3 -107.1(3) . . . . ?
Cu1 C8 C9 O3 -128.2(7) . . . . ?
O2 C8 C9 C10 -106.3(3) . . . . ?
O1 C8 C9 C10 73.9(3) . . . . ?
Cu1 C8 C9 C10 52.8(9) . . . . ?
O3 C9 C10 C11 167.4(2) . . . . ?
C8 C9 C10 C11 -13.7(3) . . . . ?
O3 C9 C10 C15 -12.0(4) . . . . ?
C8 C9 C10 C15 167.0(2) . . . . ?
C15 C10 C11 C12 1.2(4) . . . . ?
C9 C10 C11 C12 -178.2(2) . . . . ?
C10 C11 C12 C13 -2.0(4) . . . . ?
C11 C12 C13 C14 0.8(4) . . . . ?
C12 C13 C14 C15 1.3(4) . . . . ?
C13 C14 C15 C10 -2.2(4) . . . . ?
C11 C10 C15 C14 0.9(4) . . . . ?
C9 C10 C15 C14 -179.7(2) . . . . ?
Cu1 O4 C16 O5 3.3(3) . . . . ?
Cu1 O4 C16 C17 -177.57(17) . . . . ?
O5 C16 C17 O6 93.3(3) . . . . ?
O4 C16 C17 O6 -86.0(3) . . . . ?
O5 C16 C17 C18 -82.7(3) . . . . ?
O4 C16 C17 C18 98.1(3) . . . . ?
O6 C17 C18 C19 -7.3(4) . . . . ?
C16 C17 C18 C19 168.5(2) . . . . ?
O6 C17 C18 C23 174.2(2) . . . . ?
C16 C17 C18 C23 -10.0(3) . . . . ?
C23 C18 C19 C20 1.1(4) . . . . ?
C17 C18 C19 C20 -177.4(2) . . . . ?
C18 C19 C20 C21 -0.6(4) . . . . ?
C19 C20 C21 C22 -0.5(4) . . . . ?
C20 C21 C22 C23 1.1(4) . . . . ?
C21 C22 C23 C18 -0.5(4) . . . . ?
C19 C18 C23 C22 -0.5(4) . . . . ?
C17 C18 C23 C22 178.0(2) . . . . ?
